data_2107551
loop_
_publ_author_name
'Tidey, Jeremiah P.'
'Wong, Henry L. S.'
'McMaster, Jonathan'
'Schr\"oder, Martin'
'Blake, Alexander J.'

_publ_section_title
;
 High-pressure studies of three polymorphs of a palladium(II) oxathioether
 macrocyclic complex
;
_journal_issue 3
_journal_name_full 'Acta Crystallographica Section B'
_journal_page_first 357
_journal_page_last 371
_journal_paper_doi 10.1107/S2052520616007435
_journal_volume 72
_journal_year 2016
_chemical_formula_moiety 'C6 H12 Cl2 O Pd S2'
_chemical_formula_sum 'C6 H12 Cl2 O Pd S2'
_chemical_formula_weight 341.58
_space_group_crystal_system monoclinic
_space_group_IT_number 14
_space_group_name_Hall '-P 2yn'
_space_group_name_H-M_alt 'P 1 21/n 1'
_symmetry_space_group_name_Hall '-P 2yn'
_symmetry_space_group_name_H-M 'P 1 21/n 1'
_atom_sites_solution_hydrogens geom
_atom_sites_solution_primary isomor
_atom_sites_solution_secondary difmap
_audit_creation_method
;
Olex2 1.2
(compiled 2015.01.06 svn.r3119 for OlexSys, GUI svn.r4979)
;
_cell_angle_alpha 90
_cell_angle_beta 106.24(14)
_cell_angle_gamma 90
_cell_formula_units_Z 4
_cell_length_a 7.818(10)
_cell_length_b 10.9711(12)
_cell_length_c 9.364(10)
_cell_measurement_pressure 11780000
_cell_measurement_reflns_used 3004
_cell_measurement_temperature 293(2)
_cell_measurement_theta_max 27.2150
_cell_measurement_theta_min 2.9900
_cell_volume 771.1(14)
_computing_cell_refinement
;
CrysAlisPro, Agilent Technologies,
Version 1.171.37.33 (release 27-03-2014 CrysAlis171 .NET)
(compiled Mar 27 2014,17:12:48)
;
_computing_data_collection
;
CrysAlisPro, Agilent Technologies,
Version 1.171.37.33 (release 27-03-2014 CrysAlis171 .NET)
(compiled Mar 27 2014,17:12:48)
;
_computing_data_reduction
;
CrysAlisPro, Agilent Technologies,
Version 1.171.37.33 (release 27-03-2014 CrysAlis171 .NET)
(compiled Mar 27 2014,17:12:48)
;
_computing_molecular_graphics 'Olex2 (Dolomanov et al., 2009)'
_computing_publication_material 'Olex2 (Dolomanov et al., 2009)'
_computing_structure_refinement 'ShelXL (Sheldrick, 2008)'
_computing_structure_solution 'ShelXS (Sheldrick, 2008)'
_diffrn_ambient_temperature 293(2)
_diffrn_detector_area_resol_mean 16.1592
_diffrn_measured_fraction_theta_full 0.320
_diffrn_measured_fraction_theta_max 0.294
_diffrn_measurement_device 'four-circle diffractometer'
_diffrn_measurement_device_type 'SuperNova, Single source at offset, Eos'
_diffrn_measurement_method '\w scans'
_diffrn_radiation_monochromator mirror
_diffrn_radiation_type MoK\a
_diffrn_radiation_wavelength 0.71073
_diffrn_reflns_av_R_equivalents 0.0448
_diffrn_reflns_limit_h_max 8
_diffrn_reflns_limit_h_min -8
_diffrn_reflns_limit_k_max 14
_diffrn_reflns_limit_k_min -14
_diffrn_reflns_limit_l_max 10
_diffrn_reflns_limit_l_min -10
_diffrn_reflns_number 6937
_diffrn_reflns_theta_full 26.000
_diffrn_reflns_theta_max 27.741
_diffrn_reflns_theta_min 3.010
_exptl_absorpt_coefficient_mu 3.574
_exptl_absorpt_correction_T_max 1.00000
_exptl_absorpt_correction_T_min 0.77670
_exptl_absorpt_correction_type multi-scan
_exptl_absorpt_process_details
;
CrysAlisPro, Agilent Technologies,
Version 1.171.37.33 (release 27-03-2014 CrysAlis171 .NET)
(compiled Mar 27 2014,17:12:48)
Empirical absorption correction using spherical harmonics,
 implemented in SCALE3 ABSPACK scaling algorithm.
;
_exptl_crystal_colour 'clear orange/red'
_exptl_crystal_density_diffrn 2.942
_exptl_crystal_description 'triangular prism'
_exptl_crystal_F_000 672
_exptl_crystal_size_max 0.12
_exptl_crystal_size_mid 0.09
_exptl_crystal_size_min 0.03
_refine_diff_density_max 0.259
_refine_diff_density_min -0.292
_refine_ls_extinction_method none
_refine_ls_goodness_of_fit_ref 1.072
_refine_ls_hydrogen_treatment constr
_refine_ls_matrix_type full
_refine_ls_number_parameters 109
_refine_ls_number_reflns 532
_refine_ls_number_restraints 59
_refine_ls_restrained_S_all 1.038
_refine_ls_R_factor_all 0.0247
_refine_ls_R_factor_gt 0.0191
_refine_ls_shift/su_max 0.001
_refine_ls_shift/su_mean 0.000
_refine_ls_structure_factor_coef Fsqd
_refine_ls_weighting_details 'w=1/[\s^2^(Fo^2^)+(0.0156P)^2^+1.7384P] where P=(Fo^2^+2Fc^2^)/3'
_refine_ls_weighting_scheme calc
_refine_ls_wR_factor_gt 0.0375
_refine_ls_wR_factor_ref 0.0409
_reflns_number_gt 485
_reflns_number_total 532
_reflns_threshold_expression 'I > 2\s(I)'
_cod_data_source_file xk5029sup1.cif
_cod_data_source_block aPd_9
_cod_database_code 2107551
_shelx_space_group_comment
;
The symmetry employed for this shelxl refinement is uniquely defined
by the following loop, which should always be used as a source of
symmetry information in preference to the above space-group names.
They are only intended as comments.
;

loop_
_space_group_symop_operation_xyz
'x, y, z'
'-x+1/2, y+1/2, -z+1/2'
'-x, -y, -z'
'x-1/2, -y-1/2, z-1/2'

loop_
_atom_site_type_symbol
_atom_site_label
_atom_site_fract_x
_atom_site_fract_y
_atom_site_fract_z
_atom_site_U_iso_or_equiv
_atom_site_adp_type
_atom_site_calc_flag
_atom_site_occupancy
Pd Pd1 0.03503(14) 0.92117(3) 0.14424(11) 0.0162(8) Uani d 1
S S7 -0.0416(5) 0.79954(10) -0.0540(4) 0.0163(17) Uani d 1
Cl Cl1 0.1032(5) 1.03752(11) 0.3573(4) 0.024(3) Uani d 1
S S4 -0.2509(5) 0.94633(10) 0.1401(4) 0.0157(17) Uani d 1
Cl Cl2 0.3260(5) 0.88353(11) 0.1484(4) 0.021(3) Uani d 1
C C5 -0.3761(18) 0.8501(4) -0.0090(14) 0.0186(19) Uani d 1
H H5A -0.4089 0.7763 0.0340 0.022 Uiso calc 1
H H5B -0.4854 0.8919 -0.0600 0.022 Uiso calc 1
C C6 -0.2804(12) 0.8147(5) -0.1222(10) 0.0181(19) Uani d 1
H H6A -0.3069 0.8753 -0.2007 0.022 Uiso calc 1
H H6B -0.3288 0.7377 -0.1664 0.022 Uiso calc 1
C C3 -0.2546(18) 0.8641(4) 0.3063(14) 0.019(2) Uani d 1
H H3A -0.1541 0.8897 0.3875 0.022 Uiso calc 1
H H3B -0.3627 0.8847 0.3325 0.022 Uiso calc 1
C C9 -0.1264(16) 0.6158(4) 0.1219(12) 0.015(3) Uani d 1
H H9A -0.2512 0.6076 0.0673 0.018 Uiso calc 1
H H9B -0.0862 0.5393 0.1720 0.018 Uiso calc 1
O O1 -0.1040(11) 0.7112(3) 0.2262(9) 0.015(3) Uani d 1
C C2 -0.2467(17) 0.7290(4) 0.2885(13) 0.015(3) Uani d 1
H H2A -0.2243 0.6882 0.3838 0.018 Uiso calc 1
H H2B -0.3572 0.6984 0.2227 0.018 Uiso calc 1
C C8 -0.0178(16) 0.6469(4) 0.0172(12) 0.016(2) Uani d 1
H H8A -0.0500 0.5910 -0.0662 0.019 Uiso calc 1
H H8B 0.1068 0.6332 0.0685 0.019 Uiso calc 1

loop_
_atom_site_aniso_label
_atom_site_aniso_U_11
_atom_site_aniso_U_22
_atom_site_aniso_U_33
_atom_site_aniso_U_12
_atom_site_aniso_U_13
_atom_site_aniso_U_23
Pd1 0.0216(17) 0.0127(2) 0.0195(14) -0.0006(3) 0.0144(15) -0.0003(3)
S7 0.022(4) 0.0137(5) 0.019(3) -0.0005(10) 0.014(3) -0.0007(9)
Cl1 0.032(6) 0.0200(6) 0.025(5) -0.0012(11) 0.018(5) -0.0017(11)
S4 0.020(4) 0.0134(5) 0.018(3) 0.0010(10) 0.012(3) 0.0002(9)
Cl2 0.022(6) 0.0232(6) 0.020(5) 0.0026(12) 0.012(5) 0.0026(11)
C5 0.022(4) 0.018(2) 0.020(4) 0.000(2) 0.012(4) -0.002(2)
C6 0.022(4) 0.0159(19) 0.020(4) 0.0002(19) 0.012(4) -0.0016(19)
C3 0.024(6) 0.0179(16) 0.018(4) 0.000(2) 0.014(4) -0.0002(17)
C9 0.017(8) 0.0171(16) 0.014(5) -0.001(3) 0.008(6) -0.002(2)
O1 0.015(6) 0.0170(14) 0.015(5) -0.002(2) 0.009(5) -0.004(2)
C2 0.016(7) 0.0169(16) 0.015(6) 0.000(2) 0.009(6) -0.0009(19)
C8 0.021(5) 0.0140(16) 0.017(4) 0.000(2) 0.013(4) -0.002(2)

loop_
_atom_type_symbol
_atom_type_description
_atom_type_scat_dispersion_real
_atom_type_scat_dispersion_imag
_atom_type_scat_source
C C 0.0033 0.0016 'International Tables Vol C Tables 4.2.6.8 and 6.1.1.4'
H H 0.0000 0.0000 'International Tables Vol C Tables 4.2.6.8 and 6.1.1.4'
O O 0.0106 0.0060 'International Tables Vol C Tables 4.2.6.8 and 6.1.1.4'
S S 0.1246 0.1234 'International Tables Vol C Tables 4.2.6.8 and 6.1.1.4'
Cl Cl 0.1484 0.1585 'International Tables Vol C Tables 4.2.6.8 and 6.1.1.4'
Pd Pd -0.9988 1.0072 'International Tables Vol C Tables 4.2.6.8 and 6.1.1.4'

loop_
_geom_angle_atom_site_label_1
_geom_angle_atom_site_label_2
_geom_angle_atom_site_label_3
_geom_angle_site_symmetry_3
_geom_angle
S7 Pd1 Pd1 3_575 70.73(9)
S7 Pd1 Cl1 . 175.86(5)
S7 Pd1 S4 . 91.41(17)
S7 Pd1 Cl2 . 86.61(16)
Cl1 Pd1 Pd1 3_575 112.61(8)
S4 Pd1 Pd1 3_575 89.08(14)
S4 Pd1 Cl1 . 86.27(16)
S4 Pd1 Cl2 . 176.74(5)
Cl2 Pd1 Pd1 3_575 92.71(13)
Cl2 Pd1 Cl1 . 95.55(17)
C6 S7 Pd1 . 104.5(2)
C8 S7 Pd1 . 105.9(4)
C8 S7 C6 . 102.0(4)
C5 S4 Pd1 . 105.3(3)
C5 S4 C3 . 103.8(4)
C3 S4 Pd1 . 100.3(4)
S4 C5 H5A . 108.5
S4 C5 H5B . 108.5
H5A C5 H5B . 107.5
C6 C5 S4 . 115.2(8)
C6 C5 H5A . 108.5
C6 C5 H5B . 108.5
S7 C6 H6A . 108.2
S7 C6 H6B . 108.2
C5 C6 S7 . 116.2(9)
C5 C6 H6A . 108.2
C5 C6 H6B . 108.2
H6A C6 H6B . 107.4
S4 C3 H3A . 109.0
S4 C3 H3B . 109.0
H3A C3 H3B . 107.8
C2 C3 S4 . 112.8(6)
C2 C3 H3A . 109.0
C2 C3 H3B . 109.0
H9A C9 H9B . 108.5
O1 C9 H9A . 110.2
O1 C9 H9B . 110.2
O1 C9 C8 . 107.5(5)
C8 C9 H9A . 110.2
C8 C9 H9B . 110.2
C9 O1 C2 . 115.5(7)
C3 C2 H2A . 110.9
C3 C2 H2B . 110.9
O1 C2 C3 . 104.2(4)
O1 C2 H2A . 110.9
O1 C2 H2B . 110.9
H2A C2 H2B . 108.9
S7 C8 H8A . 108.3
S7 C8 H8B . 108.3
C9 C8 S7 . 115.8(4)
C9 C8 H8A . 108.3
C9 C8 H8B . 108.3
H8A C8 H8B . 107.4

loop_
_geom_bond_atom_site_label_1
_geom_bond_atom_site_label_2
_geom_bond_site_symmetry_2
_geom_bond_distance
Pd1 Pd1 3_575 3.124(3)
Pd1 S7 . 2.228(4)
Pd1 Cl1 . 2.302(4)
Pd1 S4 . 2.242(4)
Pd1 Cl2 . 2.301(4)
S7 C6 . 1.803(9)
S7 C8 . 1.793(5)
S4 C5 . 1.805(13)
S4 C3 . 1.807(9)
C5 H5A . 0.9700
C5 H5B . 0.9700
C5 C6 . 1.510(6)
C6 H6A . 0.9700
C6 H6B . 0.9700
C3 H3A . 0.9700
C3 H3B . 0.9700
C3 C2 . 1.495(6)
C9 H9A . 0.9700
C9 H9B . 0.9700
C9 O1 . 1.409(7)
C9 C8 . 1.504(6)
O1 C2 . 1.409(6)
C2 H2A . 0.9700
C2 H2B . 0.9700
C8 H8A . 0.9700
C8 H8B . 0.9700

loop_
_geom_hbond_atom_site_label_D
_geom_hbond_atom_site_label_H
_geom_hbond_atom_site_label_A
_geom_hbond_site_symmetry_A
_geom_hbond_distance_DH
_geom_hbond_distance_HA
_geom_hbond_distance_DA
_geom_hbond_angle_DHA
C6 H6A Cl1 3_575 0.97 2.63 3.332(6) 129.6
C6 H6A Cl2 3_575 0.97 2.70 3.332(5) 123.0

loop_
_geom_torsion_atom_site_label_1
_geom_torsion_atom_site_label_2
_geom_torsion_atom_site_label_3
_geom_torsion_atom_site_label_4
_geom_torsion
Pd1 S7 C6 C5 -26.2(4)
Pd1 S7 C8 C9 58.2(10)
Pd1 S4 C5 C6 -20.1(7)
Pd1 S4 C3 C2 -73.2(9)
S4 C5 C6 S7 31.5(7)
S4 C3 C2 O1 48.9(13)
C5 S4 C3 C2 35.5(10)
C6 S7 C8 C9 -50.9(10)
C3 S4 C5 C6 -125.1(7)
C9 O1 C2 C3 -143.9(9)
O1 C9 C8 S7 -46.9(13)
C8 S7 C6 C5 84.0(4)
C8 C9 O1 C2 152.7(9)

_cod_database_fobs_code 2107551
